data_4514363
loop_
_publ_author_name
'Jayarathne, Upul'
'Hazari, Nilay'
'Bernskoetter, Wesley H.'

_publ_section_title
;
 Selective Iron-Catalyzed N-Formylation of Amines using Dihydrogen and
 Carbon Dioxide
;
_journal_issue 2
_journal_name_full 'ACS Catalysis'
_journal_page_first 1338
_journal_paper_doi 10.1021/acscatal.7b03834
_journal_volume 8
_journal_year 2018
_chemical_formula_moiety 'C23 H47 Fe N2 O3 P2'
_chemical_formula_sum 'C23 H47 Fe N2 O3 P2'
_chemical_formula_weight 517.41
_space_group_crystal_system monoclinic
_space_group_IT_number 14
_space_group_name_Hall '-P 2ybc'
_space_group_name_H-M_alt 'P 1 21/c 1'
_symmetry_space_group_name_Hall '-P 2ybc'
_symmetry_space_group_name_H-M 'P 1 21/c 1'
_atom_sites_solution_hydrogens geom
_audit_creation_method SHELXL-2014/7
_cell_angle_alpha 90
_cell_angle_beta 91.1460(10)
_cell_angle_gamma 90
_cell_formula_units_Z 8
_cell_length_a 16.3360(13)
_cell_length_b 12.2113(10)
_cell_length_c 27.367(2)
_cell_measurement_reflns_used 9890
_cell_measurement_temperature 100(2)
_cell_measurement_theta_max 28.2
_cell_measurement_theta_min 2.2
_cell_volume 5458.2(7)
_computing_cell_refinement 'SAINT. Ver. 8.34A. (Bruker-AXS, 2014)'
_computing_data_collection 'APEX3. Ver. 2017.3-0.  (Bruker-AXS, 2017)'
_computing_data_reduction 'SAINT. Ver. 8.34A. (Bruker-AXS, 2014)'
_computing_molecular_graphics 'X-Seed (Barbour, 2001)'
_computing_publication_material 'CIFTAB (Sheldrick, 1997)'
_computing_structure_refinement 'XL. Ver. 2014/7. (Sheldrick, 2015b)'
_computing_structure_solution 'XT. Ver. 2014/4. (Sheldrick, 2015a)'
_diffrn_ambient_temperature 100(2)
_diffrn_measured_fraction_theta_full 0.999
_diffrn_measured_fraction_theta_max 0.998
_diffrn_measurement_device_type 'Bruker SMART CCD area detector'
_diffrn_measurement_method 'omega scans'
_diffrn_radiation_type MoK\a
_diffrn_radiation_wavelength 0.71073
_diffrn_reflns_av_R_equivalents 0.0343
_diffrn_reflns_av_unetI/netI 0.0243
_diffrn_reflns_Laue_measured_fraction_full 0.999
_diffrn_reflns_Laue_measured_fraction_max 0.998
_diffrn_reflns_limit_h_max 21
_diffrn_reflns_limit_h_min -21
_diffrn_reflns_limit_k_max 16
_diffrn_reflns_limit_k_min -16
_diffrn_reflns_limit_l_max 36
_diffrn_reflns_limit_l_min -36
_diffrn_reflns_number 85608
_diffrn_reflns_point_group_measured_fraction_full 0.999
_diffrn_reflns_point_group_measured_fraction_max 0.998
_diffrn_reflns_theta_full 25.242
_diffrn_reflns_theta_max 28.312
_diffrn_reflns_theta_min 1.247
_diffrn_standards_decay_% 0.0
_exptl_absorpt_coefficient_mu 0.695
_exptl_absorpt_correction_T_max 0.93
_exptl_absorpt_correction_T_min 0.86
_exptl_absorpt_correction_type multi-scan
_exptl_absorpt_process_details
;
 Data were corrected for decay and absorption using the program SADABS 
 (Sheldrick, G. M. (2003). SADABS. Version 2.10. University of
 G\"ottingen, Germany).
;
_exptl_crystal_colour Orange
_exptl_crystal_density_diffrn 1.259
_exptl_crystal_description Plate
_exptl_crystal_F_000 2232
_exptl_crystal_size_max 0.350
_exptl_crystal_size_mid 0.300
_exptl_crystal_size_min 0.100
_refine_diff_density_max 1.093
_refine_diff_density_min -0.547
_refine_diff_density_rms 0.078
_refine_ls_extinction_method none
_refine_ls_goodness_of_fit_ref 1.066
_refine_ls_hydrogen_treatment constr
_refine_ls_matrix_type full
_refine_ls_number_parameters 623
_refine_ls_number_reflns 13556
_refine_ls_number_restraints 10
_refine_ls_restrained_S_all 1.066
_refine_ls_R_factor_all 0.0634
_refine_ls_R_factor_gt 0.0492
_refine_ls_shift/su_max 0.002
_refine_ls_shift/su_mean 0.000
_refine_ls_structure_factor_coef Fsqd
_refine_ls_weighting_details 'w=1/[\s^2^(Fo^2^)+(0.0606P)^2^+7.9027P] where P=(Fo^2^+2Fc^2^)/3'
_refine_ls_weighting_scheme calc
_refine_ls_wR_factor_gt 0.1251
_refine_ls_wR_factor_ref 0.1337
_reflns_Friedel_coverage 0.000
_reflns_number_gt 11184
_reflns_number_total 13556
_reflns_threshold_expression 'I > 2\s(I)'
_cod_data_source_file cs7b03834_si_003.cif
_cod_data_source_block UJP2_Rst
_cod_depositor_comments 'Adding full bibliography for 4514363--4514365.cif.'
_cod_original_cell_volume 5458.2(8)
_cod_database_code 4514363
_shelx_shelxl_version_number 2014/7
_shelx_space_group_comment
;
The symmetry employed for this shelxl refinement is uniquely defined
by the following loop, which should always be used as a source of
symmetry information in preference to the above space-group names.
They are only intended as comments.
;
_shelx_estimated_absorpt_t_min 0.793
_shelx_estimated_absorpt_t_max 0.934

loop_
_space_group_symop_operation_xyz
'x, y, z'
'-x, y+1/2, -z+1/2'
'-x, -y, -z'
'x, -y-1/2, z-1/2'

loop_
_atom_site_label
_atom_site_type_symbol
_atom_site_fract_x
_atom_site_fract_y
_atom_site_fract_z
_atom_site_U_iso_or_equiv
_atom_site_adp_type
_atom_site_occupancy
_atom_site_site_symmetry_order
_atom_site_calc_flag
_atom_site_refinement_flags_posn
_atom_site_refinement_flags_adp
_atom_site_refinement_flags_occupancy
_atom_site_disorder_assembly
_atom_site_disorder_group
Fe1A Fe 0.35375(2) 0.65990(3) 0.64958(2) 0.01877(8) Uani 1 1 d . . . . .
P1A P 0.32185(4) 0.82244(5) 0.67899(2) 0.02270(13) Uani 1 1 d . . . . .
O1A O 0.51601(12) 0.67728(17) 0.69072(8) 0.0370(5) Uani 1 1 d . . . . .
N1A N 0.22421(12) 0.64244(17) 0.63777(8) 0.0232(4) Uani 1 1 d . . . . .
C1A C 0.20835(16) 0.8242(2) 0.67827(12) 0.0344(6) Uani 1 1 d . . . . .
H1A1 H 0.1883 0.8595 0.7083 0.041 Uiso 1 1 calc R U . . .
H1A2 H 0.1874 0.8662 0.6497 0.041 Uiso 1 1 calc R U . . .
P2A P 0.36011(4) 0.48247(5) 0.63363(2) 0.02199(13) Uani 1 1 d . . . . .
O2A O 0.36331(10) 0.70093(15) 0.57862(7) 0.0265(4) Uani 1 1 d . . . . .
N2A N 0.41528(15) 0.7615(2) 0.50845(9) 0.0331(5) Uani 1 1 d . . . . .
C2A C 0.17870(16) 0.7061(2) 0.67537(11) 0.0314(6) Uani 1 1 d . . . . .
H2A1 H 0.1865 0.6708 0.7077 0.038 Uiso 1 1 calc R U . . .
H2A2 H 0.1195 0.7051 0.6670 0.038 Uiso 1 1 calc R U . . .
O3A O 0.49628(11) 0.74751(17) 0.57555(8) 0.0335(4) Uani 1 1 d . . . . .
C3A C 0.19815(16) 0.5258(2) 0.64357(11) 0.0312(6) Uani 1 1 d . . . . .
H3A1 H 0.1410 0.5172 0.6315 0.037 Uiso 1 1 calc R U . . .
H3A2 H 0.2001 0.5058 0.6786 0.037 Uiso 1 1 calc R U . . .
C4A C 0.25381(16) 0.4494(2) 0.61526(11) 0.0297(6) Uani 1 1 d . . . . .
H4A1 H 0.2456 0.4604 0.5797 0.036 Uiso 1 1 calc R U . . .
H4A2 H 0.2414 0.3721 0.6231 0.036 Uiso 1 1 calc R U . . .
C5A C 0.35361(17) 0.8507(2) 0.74336(10) 0.0299(5) Uani 1 1 d . . . . .
H5A H 0.4147 0.8452 0.7447 0.036 Uiso 1 1 calc R U . . .
C6A C 0.33253(19) 0.9644(2) 0.76243(12) 0.0374(6) Uani 1 1 d . . . . .
H6A1 H 0.2736 0.9773 0.7581 0.056 Uiso 1 1 calc R U . . .
H6A2 H 0.3628 1.0197 0.7442 0.056 Uiso 1 1 calc R U . . .
H6A3 H 0.3476 0.9692 0.7972 0.056 Uiso 1 1 calc R U . . .
C7A C 0.3220(2) 0.7650(3) 0.77896(11) 0.0452(8) Uani 1 1 d . . . . .
H7A1 H 0.3446 0.7797 0.8118 0.068 Uiso 1 1 calc R U . . .
H7A2 H 0.3391 0.6920 0.7684 0.068 Uiso 1 1 calc R U . . .
H7A3 H 0.2621 0.7683 0.7796 0.068 Uiso 1 1 calc R U . . .
C8A C 0.35068(18) 0.9536(2) 0.64960(11) 0.0331(6) Uani 1 1 d . . . . .
H8A H 0.3250 1.0144 0.6684 0.040 Uiso 1 1 calc R U . . .
C9A C 0.3201(2) 0.9621(3) 0.59672(12) 0.0455(8) Uani 1 1 d . . . . .
H9A1 H 0.3341 1.0342 0.5836 0.068 Uiso 1 1 calc R U . . .
H9A2 H 0.2605 0.9525 0.5954 0.068 Uiso 1 1 calc R U . . .
H9A3 H 0.3459 0.9050 0.5772 0.068 Uiso 1 1 calc R U . . .
C10A C 0.44358(19) 0.9690(2) 0.65275(12) 0.0401(7) Uani 1 1 d . . . . .
H10A H 0.4704 0.9093 0.6353 0.060 Uiso 1 1 calc R U . . .
H10B H 0.4617 0.9684 0.6871 0.060 Uiso 1 1 calc R U . . .
H10C H 0.4582 1.0392 0.6379 0.060 Uiso 1 1 calc R U . . .
C11A C 0.19421(17) 0.6799(3) 0.58868(10) 0.0339(6) Uani 1 1 d . . . . .
H11A H 0.2201 0.6361 0.5633 0.051 Uiso 1 1 calc R U . . .
H11B H 0.2082 0.7572 0.5843 0.051 Uiso 1 1 calc R U . . .
H11C H 0.1346 0.6709 0.5863 0.051 Uiso 1 1 calc R U . . .
C12A C 0.37212(17) 0.3891(2) 0.68761(11) 0.0334(6) Uani 1 1 d . . . . .
H12A H 0.3187 0.3914 0.7048 0.040 Uiso 1 1 calc R U . . .
C13A C 0.43623(19) 0.4282(3) 0.72438(13) 0.0435(8) Uani 1 1 d . . . . .
H13A H 0.4391 0.3772 0.7520 0.065 Uiso 1 1 calc R U . . .
H13B H 0.4214 0.5012 0.7362 0.065 Uiso 1 1 calc R U . . .
H13C H 0.4896 0.4316 0.7088 0.065 Uiso 1 1 calc R U . . .
C14A C 0.3864(2) 0.2682(2) 0.67433(14) 0.0478(8) Uani 1 1 d . . . . .
H14A H 0.4413 0.2597 0.6610 0.072 Uiso 1 1 calc R U . . .
H14B H 0.3454 0.2451 0.6498 0.072 Uiso 1 1 calc R U . . .
H14C H 0.3817 0.2229 0.7037 0.072 Uiso 1 1 calc R U . . .
C15A C 0.42380(16) 0.4221(2) 0.58498(11) 0.0311(6) Uani 1 1 d . . . . .
H15A H 0.4156 0.3410 0.5857 0.037 Uiso 1 1 calc R U . . .
C16A C 0.40110(18) 0.4617(3) 0.53366(11) 0.0365(7) Uani 1 1 d . . . . .
H16A H 0.4136 0.5399 0.5309 0.055 Uiso 1 1 calc R U . . .
H16B H 0.3425 0.4500 0.5274 0.055 Uiso 1 1 calc R U . . .
H16C H 0.4326 0.4207 0.5097 0.055 Uiso 1 1 calc R U . . .
C17A C 0.51440(18) 0.4444(3) 0.59636(14) 0.0460(8) Uani 1 1 d . . . . .
H17A H 0.5477 0.4142 0.5702 0.069 Uiso 1 1 calc R U . . .
H17B H 0.5300 0.4098 0.6275 0.069 Uiso 1 1 calc R U . . .
H17C H 0.5235 0.5236 0.5987 0.069 Uiso 1 1 calc R U . . .
C18A C 0.45173(15) 0.6705(2) 0.67155(10) 0.0261(5) Uani 1 1 d . . . . .
C19A C 0.42873(16) 0.7360(2) 0.55786(10) 0.0259(5) Uani 1 1 d . . . . .
C20A C 0.4720(2) 0.8344(3) 0.48286(13) 0.0429(7) Uani 1 1 d . . . . .
H20A H 0.5105 0.7922 0.4626 0.051 Uiso 1 1 calc R U . . .
H20B H 0.5037 0.8806 0.5062 0.051 Uiso 1 1 calc R U . . .
C21A C 0.4139(3) 0.9037(4) 0.45103(17) 0.0685(13) Uani 1 1 d . . . . .
H21A H 0.3928 0.9671 0.4695 0.082 Uiso 1 1 calc R U . . .
H21B H 0.4415 0.9304 0.4214 0.082 Uiso 1 1 calc R U . . .
C22A C 0.3457(2) 0.8243(4) 0.43783(13) 0.0630(12) Uani 1 1 d . . . . .
H22A H 0.3620 0.7750 0.4110 0.076 Uiso 1 1 calc R U . . .
H22B H 0.2952 0.8639 0.4278 0.076 Uiso 1 1 calc R U . . .
C23A C 0.33331(19) 0.7604(3) 0.48495(11) 0.0400(7) Uani 1 1 d . . . . .
H23A H 0.2925 0.7967 0.5058 0.048 Uiso 1 1 calc R U . . .
H23B H 0.3151 0.6846 0.4780 0.048 Uiso 1 1 calc R U . . .
Fe1B Fe 0.85335(2) 0.77197(3) 0.60476(2) 0.02099(9) Uani 1 1 d . . . . .
P1B P 0.82135(4) 0.78360(5) 0.68254(3) 0.02575(14) Uani 1 1 d . . . . .
O1B O 1.01921(12) 0.84907(18) 0.61581(9) 0.0407(5) Uani 1 1 d . . . . .
N1B N 0.72461(12) 0.74653(19) 0.59207(9) 0.0276(5) Uani 1 1 d . . . . .
C1B C 0.71050(17) 0.7526(3) 0.68198(11) 0.0360(6) Uani 1 1 d . . . . .
H1B1 H 0.7017 0.6730 0.6864 0.043 Uiso 1 1 calc R U . . .
H1B2 H 0.6835 0.7919 0.7089 0.043 Uiso 1 1 calc R U . . .
P2B P 0.85881(4) 0.78813(5) 0.52472(2) 0.02325(14) Uani 1 1 d . . . . .
O2B O 0.86512(10) 0.60728(14) 0.61184(7) 0.0260(4) Uani 1 1 d . . . . .
C2B C 0.67496(17) 0.7896(3) 0.63289(12) 0.0427(7) Uani 1 1 d . . . . .
H2B1 H 0.6179 0.7630 0.6292 0.051 Uiso 1 1 calc R U . . .
H2B2 H 0.6740 0.8706 0.6316 0.051 Uiso 1 1 calc R U . . .
O3B O 1.00243(11) 0.58834(16) 0.61740(8) 0.0345(4) Uani 1 1 d . . . . .
C3B C 0.69706(16) 0.8052(3) 0.54687(11) 0.0352(6) Uani 1 1 d . . . . .
H3B1 H 0.6985 0.8851 0.5528 0.042 Uiso 1 1 calc R U . . .
H3B2 H 0.6398 0.7845 0.5388 0.042 Uiso 1 1 calc R U . . .
C4B C 0.75112(15) 0.7779(2) 0.50371(10) 0.0296(6) Uani 1 1 d . . . . .
H4B1 H 0.7404 0.8298 0.4766 0.035 Uiso 1 1 calc R U . . .
H4B2 H 0.7393 0.7028 0.4918 0.035 Uiso 1 1 calc R U . . .
C5B C 0.8291(3) 0.9156(3) 0.71481(14) 0.0544(9) Uani 1 1 d . . . . .
H5B H 0.8185 0.9016 0.7501 0.065 Uiso 1 1 calc R U . . .
C6B C 0.7652(3) 0.9997(3) 0.69643(18) 0.0756(14) Uani 1 1 d . . . . .
H6B1 H 0.7727 1.0687 0.7142 0.113 Uiso 1 1 calc R U . . .
H6B2 H 0.7101 0.9713 0.7020 0.113 Uiso 1 1 calc R U . . .
H6B3 H 0.7722 1.0124 0.6614 0.113 Uiso 1 1 calc R U . . .
C7B C 0.9138(4) 0.9634(5) 0.7115(2) 0.111(2) Uani 1 1 d . . . . .
H7B1 H 0.9252 0.9806 0.6773 0.167 Uiso 1 1 calc R U . . .
H7B2 H 0.9541 0.9101 0.7238 0.167 Uiso 1 1 calc R U . . .
H7B3 H 0.9173 1.0304 0.7311 0.167 Uiso 1 1 calc R U . . .
C8B C 0.86118(18) 0.6802(3) 0.72623(11) 0.0359(6) Uani 1 1 d . . . . .
H8B H 0.8460 0.6073 0.7121 0.043 Uiso 1 1 calc R U . . .
C9B C 0.8230(2) 0.6844(3) 0.77715(11) 0.0433(7) Uani 1 1 d . . . . .
H9B1 H 0.8386 0.6186 0.7956 0.065 Uiso 1 1 calc R U . . .
H9B2 H 0.7633 0.6879 0.7736 0.065 Uiso 1 1 calc R U . . .
H9B3 H 0.8430 0.7495 0.7947 0.065 Uiso 1 1 calc R U . . .
C10B C 0.9538(2) 0.6813(5) 0.73052(15) 0.0747(15) Uani 1 1 d . . . . .
H10D H 0.9718 0.7489 0.7468 0.112 Uiso 1 1 calc R U . . .
H10E H 0.9770 0.6779 0.6978 0.112 Uiso 1 1 calc R U . . .
H10F H 0.9724 0.6180 0.7497 0.112 Uiso 1 1 calc R U . . .
C11B C 0.70154(18) 0.6280(3) 0.58529(13) 0.0411(7) Uani 1 1 d . . . . .
H11D H 0.7110 0.5884 0.6160 0.062 Uiso 1 1 calc R U . . .
H11E H 0.7351 0.5956 0.5598 0.062 Uiso 1 1 calc R U . . .
H11F H 0.6436 0.6228 0.5757 0.062 Uiso 1 1 calc R U . . .
C12B C 0.91353(16) 0.6883(2) 0.48625(10) 0.0305(6) Uani 1 1 d . . . . .
H12B H 0.9017 0.7071 0.4512 0.037 Uiso 1 1 calc R U . . .
C13B C 0.88702(18) 0.5698(2) 0.49443(10) 0.0343(6) Uani 1 1 d . . . . .
H13D H 0.9116 0.5227 0.4697 0.051 Uiso 1 1 calc R U . . .
H13E H 0.8272 0.5648 0.4917 0.051 Uiso 1 1 calc R U . . .
H13F H 0.9052 0.5460 0.5271 0.051 Uiso 1 1 calc R U . . .
C14B C 1.00627(17) 0.6985(3) 0.49535(12) 0.0395(7) Uani 1 1 d . . . . .
H14D H 1.0193 0.6819 0.5297 0.059 Uiso 1 1 calc R U . . .
H14E H 1.0238 0.7733 0.4879 0.059 Uiso 1 1 calc R U . . .
H14F H 1.0349 0.6468 0.4743 0.059 Uiso 1 1 calc R U . . .
C15B C 0.89468(18) 0.9209(2) 0.49928(12) 0.0376(7) Uani 1 1 d . . . . .
H15B H 0.9513 0.9332 0.5127 0.045 Uiso 1 1 calc R U . . .
C16B C 0.8429(2) 1.0168(2) 0.51608(14) 0.0455(8) Uani 1 1 d . . . . .
H16D H 0.8663 1.0853 0.5041 0.068 Uiso 1 1 calc R U . . .
H16E H 0.8421 1.0180 0.5519 0.068 Uiso 1 1 calc R U . . .
H16F H 0.7869 1.0086 0.5031 0.068 Uiso 1 1 calc R U . . .
C17B C 0.9006(2) 0.9225(3) 0.44356(13) 0.0514(9) Uani 1 1 d . . . . .
H17D H 0.8481 0.8999 0.4289 0.077 Uiso 1 1 calc R U . . .
H17E H 0.9436 0.8719 0.4335 0.077 Uiso 1 1 calc R U . . .
H17F H 0.9139 0.9967 0.4327 0.077 Uiso 1 1 calc R U . . .
C18B C 0.95314(16) 0.8128(2) 0.61209(10) 0.0289(5) Uani 1 1 d . . . . .
C19B C 0.93129(15) 0.5530(2) 0.61862(9) 0.0253(5) Uani 1 1 d . . . . .
N2B N 0.9147(7) 0.4425(8) 0.6245(7) 0.0268(19) Uani 0.611(10) 1 d D . P A 1
C20B C 0.8337(5) 0.3927(6) 0.6215(3) 0.0308(15) Uani 0.611(10) 1 d D . P A 1
H20C H 0.8047 0.4126 0.5906 0.037 Uiso 0.611(10) 1 calc R U P A 1
H20D H 0.7998 0.4145 0.6495 0.037 Uiso 0.611(10) 1 calc R U P A 1
C21B C 0.8545(3) 0.2693(4) 0.6231(2) 0.0321(14) Uani 0.611(10) 1 d D . P A 1
H21C H 0.8090 0.2262 0.6367 0.038 Uiso 0.611(10) 1 calc R U P A 1
H21D H 0.8671 0.2411 0.5902 0.038 Uiso 0.611(10) 1 calc R U P A 1
C22B C 0.9292(4) 0.2661(5) 0.6566(3) 0.0374(15) Uani 0.611(10) 1 d D . P A 1
H22C H 0.9608 0.1978 0.6520 0.045 Uiso 0.611(10) 1 calc R U P A 1
H22D H 0.9137 0.2720 0.6913 0.045 Uiso 0.611(10) 1 calc R U P A 1
C23B C 0.9790(7) 0.3674(8) 0.6406(9) 0.029(2) Uani 0.611(10) 1 d D . P A 1
H23C H 1.0115 0.3982 0.6682 0.035 Uiso 0.611(10) 1 calc R U P A 1
H23D H 1.0161 0.3492 0.6136 0.035 Uiso 0.611(10) 1 calc R U P A 1
N2C N 0.9277(11) 0.4448(14) 0.6337(11) 0.039(6) Uani 0.389(10) 1 d D . P A 2
C20C C 0.8493(10) 0.3892(12) 0.6377(9) 0.073(7) Uani 0.389(10) 1 d D . P A 2
H20E H 0.8225 0.3793 0.6053 0.088 Uiso 0.389(10) 1 calc R U P A 2
H20F H 0.8120 0.4300 0.6592 0.088 Uiso 0.389(10) 1 calc R U P A 2
C21C C 0.8739(6) 0.2787(6) 0.6603(4) 0.044(3) Uani 0.389(10) 1 d D . P A 2
H21E H 0.8782 0.2836 0.6964 0.053 Uiso 0.389(10) 1 calc R U P A 2
H21F H 0.8341 0.2208 0.6512 0.053 Uiso 0.389(10) 1 calc R U P A 2
C22C C 0.9561(6) 0.2574(8) 0.6384(4) 0.038(2) Uani 0.389(10) 1 d D . P A 2
H22E H 0.9501 0.2304 0.6044 0.046 Uiso 0.389(10) 1 calc R U P A 2
H22F H 0.9878 0.2033 0.6580 0.046 Uiso 0.389(10) 1 calc R U P A 2
C23C C 0.9979(10) 0.3714(14) 0.6399(14) 0.035(4) Uani 0.389(10) 1 d D . P A 2
H23E H 1.0268 0.3840 0.6715 0.042 Uiso 0.389(10) 1 calc R U P A 2
H23F H 1.0370 0.3800 0.6130 0.042 Uiso 0.389(10) 1 calc R U P A 2

loop_
_atom_site_aniso_label
_atom_site_aniso_U_11
_atom_site_aniso_U_22
_atom_site_aniso_U_33
_atom_site_aniso_U_23
_atom_site_aniso_U_13
_atom_site_aniso_U_12
Fe1A 0.02114(16) 0.01564(16) 0.01939(16) 0.00221(12) -0.00278(12) 0.00054(12)
P1A 0.0250(3) 0.0168(3) 0.0262(3) 0.0013(2) -0.0010(2) 0.0026(2)
O1A 0.0289(10) 0.0384(11) 0.0434(12) 0.0048(9) -0.0098(9) -0.0047(8)
N1A 0.0212(9) 0.0250(10) 0.0235(10) 0.0024(8) 0.0013(8) -0.0023(8)
C1A 0.0249(12) 0.0297(14) 0.0484(17) -0.0018(12) -0.0029(11) 0.0079(11)
P2A 0.0253(3) 0.0164(3) 0.0242(3) 0.0005(2) -0.0017(2) -0.0007(2)
O2A 0.0220(8) 0.0292(9) 0.0282(9) 0.0045(7) 0.0000(7) -0.0011(7)
N2A 0.0331(12) 0.0353(13) 0.0309(12) 0.0062(10) 0.0027(10) 0.0009(10)
C2A 0.0241(12) 0.0350(14) 0.0350(15) 0.0004(12) 0.0026(10) 0.0010(11)
O3A 0.0264(9) 0.0360(11) 0.0382(11) 0.0072(9) 0.0033(8) 0.0012(8)
C3A 0.0232(12) 0.0332(14) 0.0373(15) 0.0025(12) 0.0038(10) -0.0060(10)
C4A 0.0264(12) 0.0261(13) 0.0366(15) -0.0048(11) 0.0036(11) -0.0088(10)
C5A 0.0335(13) 0.0251(13) 0.0310(14) -0.0053(11) -0.0004(11) 0.0014(10)
C6A 0.0437(16) 0.0300(14) 0.0387(16) -0.0090(12) 0.0056(13) 0.0010(12)
C7A 0.076(2) 0.0298(15) 0.0298(15) -0.0034(12) 0.0033(15) -0.0041(15)
C8A 0.0451(16) 0.0170(12) 0.0374(15) 0.0030(11) 0.0054(12) 0.0042(11)
C9A 0.069(2) 0.0279(15) 0.0394(17) 0.0124(13) 0.0010(15) 0.0110(15)
C10A 0.0464(17) 0.0250(14) 0.0492(18) 0.0026(13) 0.0101(14) -0.0058(12)
C11A 0.0257(12) 0.0449(17) 0.0309(14) 0.0064(12) -0.0042(10) -0.0027(12)
C12A 0.0326(14) 0.0235(13) 0.0442(16) 0.0073(12) 0.0006(12) 0.0015(11)
C13A 0.0364(15) 0.0430(18) 0.0507(19) 0.0214(15) -0.0090(14) 0.0016(13)
C14A 0.060(2) 0.0238(14) 0.060(2) 0.0091(14) 0.0095(17) 0.0061(14)
C15A 0.0284(13) 0.0216(12) 0.0435(16) -0.0064(11) 0.0072(11) -0.0010(10)
C16A 0.0371(15) 0.0387(16) 0.0341(15) -0.0119(12) 0.0108(12) -0.0121(12)
C17A 0.0249(14) 0.0474(19) 0.066(2) -0.0042(16) 0.0040(14) 0.0048(13)
C18A 0.0227(11) 0.0202(11) 0.0352(14) -0.0006(10) -0.0039(10) 0.0000(9)
C19A 0.0302(13) 0.0191(11) 0.0287(13) 0.0030(10) 0.0051(10) 0.0027(9)
C20A 0.0409(16) 0.0436(17) 0.0448(18) 0.0144(14) 0.0153(14) 0.0062(14)
C21A 0.057(2) 0.079(3) 0.070(3) 0.047(2) 0.015(2) 0.017(2)
C22A 0.053(2) 0.102(3) 0.0334(18) 0.019(2) 0.0045(15) 0.027(2)
C23A 0.0398(16) 0.0479(18) 0.0320(15) 0.0035(13) -0.0046(12) 0.0054(14)
Fe1B 0.01733(16) 0.01899(17) 0.02650(18) 0.00331(13) -0.00293(13) -0.00067(12)
P1B 0.0290(3) 0.0194(3) 0.0288(3) -0.0018(2) -0.0004(3) -0.0007(2)
O1B 0.0247(9) 0.0398(12) 0.0569(14) 0.0159(10) -0.0118(9) -0.0119(8)
N1B 0.0164(9) 0.0324(12) 0.0340(12) 0.0077(9) -0.0013(8) 0.0014(8)
C1B 0.0263(13) 0.0447(17) 0.0371(15) 0.0008(13) 0.0051(11) 0.0034(12)
P2B 0.0182(3) 0.0241(3) 0.0274(3) 0.0080(2) -0.0036(2) -0.0020(2)
O2B 0.0218(8) 0.0212(9) 0.0350(10) 0.0013(7) 0.0005(7) -0.0018(7)
C2B 0.0233(13) 0.060(2) 0.0447(18) 0.0049(15) 0.0040(12) 0.0105(13)
O3B 0.0206(9) 0.0304(10) 0.0526(13) 0.0051(9) -0.0009(8) -0.0010(7)
C3B 0.0220(12) 0.0393(15) 0.0440(17) 0.0104(13) -0.0074(11) 0.0012(11)
C4B 0.0206(11) 0.0333(14) 0.0344(14) 0.0092(11) -0.0076(10) -0.0023(10)
C5B 0.082(3) 0.0331(17) 0.048(2) -0.0171(15) 0.0095(18) -0.0085(17)
C6B 0.127(4) 0.0259(17) 0.074(3) -0.0085(18) 0.013(3) 0.015(2)
C7B 0.124(5) 0.085(4) 0.126(5) -0.064(4) 0.029(4) -0.068(4)
C8B 0.0386(15) 0.0405(16) 0.0288(14) 0.0033(12) -0.0003(11) 0.0083(12)
C9B 0.0499(18) 0.0503(19) 0.0300(15) 0.0041(14) 0.0054(13) 0.0060(15)
C10B 0.0360(18) 0.146(5) 0.042(2) 0.023(2) 0.0002(15) 0.027(2)
C11B 0.0278(14) 0.0412(17) 0.0537(19) 0.0131(14) -0.0092(13) -0.0122(12)
C12B 0.0287(13) 0.0393(15) 0.0234(12) 0.0063(11) -0.0022(10) 0.0051(11)
C13B 0.0396(15) 0.0362(15) 0.0268(14) -0.0032(11) -0.0065(11) 0.0047(12)
C14B 0.0256(13) 0.0515(18) 0.0415(17) 0.0110(14) 0.0021(12) 0.0057(13)
C15B 0.0304(14) 0.0359(15) 0.0463(17) 0.0203(13) -0.0040(12) -0.0080(12)
C16B 0.0546(19) 0.0234(14) 0.058(2) 0.0153(14) -0.0073(16) -0.0067(13)
C17B 0.0509(19) 0.054(2) 0.049(2) 0.0297(17) 0.0031(15) -0.0031(16)
C18B 0.0264(12) 0.0262(13) 0.0339(14) 0.0083(11) -0.0056(10) -0.0024(10)
C19B 0.0269(12) 0.0255(12) 0.0238(12) 0.0032(10) 0.0048(9) -0.0002(10)
N2B 0.022(3) 0.020(3) 0.039(4) 0.003(2) -0.004(3) 0.003(2)
C20B 0.027(3) 0.016(3) 0.049(4) 0.004(2) 0.005(2) -0.006(2)
C21B 0.042(3) 0.021(2) 0.034(3) 0.0018(18) 0.007(2) -0.0059(18)
C22B 0.044(5) 0.025(2) 0.044(4) 0.013(3) 0.000(3) 0.004(3)
C23B 0.032(4) 0.022(3) 0.035(4) 0.003(3) -0.002(5) 0.004(2)
N2C 0.025(6) 0.030(6) 0.063(15) 0.018(6) 0.009(7) -0.002(4)
C20C 0.037(8) 0.043(7) 0.14(2) 0.045(10) 0.033(9) 0.016(5)
C21C 0.037(5) 0.030(4) 0.066(8) 0.017(4) 0.018(4) 0.004(3)
C22C 0.043(5) 0.031(4) 0.042(6) 0.012(4) 0.010(4) 0.007(4)
C23C 0.036(8) 0.031(6) 0.037(7) 0.014(5) -0.002(8) 0.004(5)

loop_
_atom_type_symbol
_atom_type_description
_atom_type_scat_dispersion_real
_atom_type_scat_dispersion_imag
_atom_type_scat_source
C C 0.0033 0.0016 'International Tables Vol C Tables 4.2.6.8 and 6.1.1.4'
H H 0.0000 0.0000 'International Tables Vol C Tables 4.2.6.8 and 6.1.1.4'
Fe Fe 0.3463 0.8444 'International Tables Vol C Tables 4.2.6.8 and 6.1.1.4'
N N 0.0061 0.0033 'International Tables Vol C Tables 4.2.6.8 and 6.1.1.4'
O O 0.0106 0.0060 'International Tables Vol C Tables 4.2.6.8 and 6.1.1.4'
P P 0.1023 0.0942 'International Tables Vol C Tables 4.2.6.8 and 6.1.1.4'

loop_
_geom_angle_atom_site_label_1
_geom_angle_atom_site_label_2
_geom_angle_atom_site_label_3
_geom_angle
C18A Fe1A O2A 103.34(11)
C18A Fe1A N1A 167.96(11)
O2A Fe1A N1A 88.55(7)
C18A Fe1A P1A 91.71(9)
O2A Fe1A P1A 98.69(6)
N1A Fe1A P1A 84.55(6)
C18A Fe1A P2A 95.55(9)
O2A Fe1A P2A 92.78(6)
N1A Fe1A P2A 85.58(6)
P1A Fe1A P2A 164.65(3)
C1A P1A C8A 104.32(13)
C1A P1A C5A 105.54(14)
C8A P1A C5A 100.50(13)
C1A P1A Fe1A 104.48(9)
C8A P1A Fe1A 123.63(9)
C5A P1A Fe1A 116.66(9)
C11A N1A C3A 107.4(2)
C11A N1A C2A 107.5(2)
C3A N1A C2A 105.9(2)
C11A N1A Fe1A 114.24(15)
C3A N1A Fe1A 111.13(15)
C2A N1A Fe1A 110.27(15)
C2A C1A P1A 107.83(18)
C2A C1A H1A1 110.1
P1A C1A H1A1 110.1
C2A C1A H1A2 110.1
P1A C1A H1A2 110.1
H1A1 C1A H1A2 108.5
C4A P2A C15A 104.80(12)
C4A P2A C12A 99.49(13)
C15A P2A C12A 105.79(13)
C4A P2A Fe1A 102.76(9)
C15A P2A Fe1A 123.97(9)
C12A P2A Fe1A 116.44(10)
C19A O2A Fe1A 125.90(17)
C19A N2A C20A 120.4(3)
C19A N2A C23A 122.9(2)
C20A N2A C23A 111.9(2)
N1A C2A C1A 111.4(2)
N1A C2A H2A1 109.3
C1A C2A H2A1 109.3
N1A C2A H2A2 109.3
C1A C2A H2A2 109.3
H2A1 C2A H2A2 108.0
N1A C3A C4A 110.8(2)
N1A C3A H3A1 109.5
C4A C3A H3A1 109.5
N1A C3A H3A2 109.5
C4A C3A H3A2 109.5
H3A1 C3A H3A2 108.1
C3A C4A P2A 107.17(18)
C3A C4A H4A1 110.3
P2A C4A H4A1 110.3
C3A C4A H4A2 110.3
P2A C4A H4A2 110.3
H4A1 C4A H4A2 108.5
C6A C5A C7A 108.9(2)
C6A C5A P1A 115.6(2)
C7A C5A P1A 112.7(2)
C6A C5A H5A 106.3
C7A C5A H5A 106.3
P1A C5A H5A 106.3
C5A C6A H6A1 109.5
C5A C6A H6A2 109.5
H6A1 C6A H6A2 109.5
C5A C6A H6A3 109.5
H6A1 C6A H6A3 109.5
H6A2 C6A H6A3 109.5
C5A C7A H7A1 109.5
C5A C7A H7A2 109.5
H7A1 C7A H7A2 109.5
C5A C7A H7A3 109.5
H7A1 C7A H7A3 109.5
H7A2 C7A H7A3 109.5
C9A C8A C10A 110.6(3)
C9A C8A P1A 112.8(2)
C10A C8A P1A 109.97(19)
C9A C8A H8A 107.8
C10A C8A H8A 107.8
P1A C8A H8A 107.8
C8A C9A H9A1 109.5
C8A C9A H9A2 109.5
H9A1 C9A H9A2 109.5
C8A C9A H9A3 109.5
H9A1 C9A H9A3 109.5
H9A2 C9A H9A3 109.5
C8A C10A H10A 109.5
C8A C10A H10B 109.5
H10A C10A H10B 109.5
C8A C10A H10C 109.5
H10A C10A H10C 109.5
H10B C10A H10C 109.5
N1A C11A H11A 109.5
N1A C11A H11B 109.5
H11A C11A H11B 109.5
N1A C11A H11C 109.5
H11A C11A H11C 109.5
H11B C11A H11C 109.5
C13A C12A C14A 110.7(3)
C13A C12A P2A 113.1(2)
C14A C12A P2A 114.3(2)
C13A C12A H12A 106.0
C14A C12A H12A 106.0
P2A C12A H12A 106.0
C12A C13A H13A 109.5
C12A C13A H13B 109.5
H13A C13A H13B 109.5
C12A C13A H13C 109.5
H13A C13A H13C 109.5
H13B C13A H13C 109.5
C12A C14A H14A 109.5
C12A C14A H14B 109.5
H14A C14A H14B 109.5
C12A C14A H14C 109.5
H14A C14A H14C 109.5
H14B C14A H14C 109.5
C16A C15A C17A 110.3(2)
C16A C15A P2A 113.89(19)
C17A C15A P2A 109.7(2)
C16A C15A H15A 107.6
C17A C15A H15A 107.6
P2A C15A H15A 107.6
C15A C16A H16A 109.5
C15A C16A H16B 109.5
H16A C16A H16B 109.5
C15A C16A H16C 109.5
H16A C16A H16C 109.5
H16B C16A H16C 109.5
C15A C17A H17A 109.5
C15A C17A H17B 109.5
H17A C17A H17B 109.5
C15A C17A H17C 109.5
H17A C17A H17C 109.5
H17B C17A H17C 109.5
O1A C18A Fe1A 174.0(3)
O3A C19A O2A 128.4(2)
O3A C19A N2A 119.1(2)
O2A C19A N2A 112.5(2)
N2A C20A C21A 102.4(3)
N2A C20A H20A 111.3
C21A C20A H20A 111.3
N2A C20A H20B 111.3
C21A C20A H20B 111.3
H20A C20A H20B 109.2
C22A C21A C20A 103.1(3)
C22A C21A H21A 111.1
C20A C21A H21A 111.1
C22A C21A H21B 111.1
C20A C21A H21B 111.1
H21A C21A H21B 109.1
C21A C22A C23A 103.6(3)
C21A C22A H22A 111.0
C23A C22A H22A 111.0
C21A C22A H22B 111.0
C23A C22A H22B 111.0
H22A C22A H22B 109.0
N2A C23A C22A 103.3(3)
N2A C23A H23A 111.1
C22A C23A H23A 111.1
N2A C23A H23B 111.1
C22A C23A H23B 111.1
H23A C23A H23B 109.1
C18B Fe1B O2B 100.91(10)
C18B Fe1B N1B 171.09(11)
O2B Fe1B N1B 87.86(8)
C18B Fe1B P2B 91.90(10)
O2B Fe1B P2B 100.27(6)
N1B Fe1B P2B 84.90(6)
C18B Fe1B P1B 96.40(10)
O2B Fe1B P1B 89.74(6)
N1B Fe1B P1B 85.13(7)
P2B Fe1B P1B 165.59(3)
C5B P1B C8B 105.54(17)
C5B P1B C1B 103.95(17)
C8B P1B C1B 101.39(14)
C5B P1B Fe1B 120.24(13)
C8B P1B Fe1B 119.54(10)
C1B P1B Fe1B 103.28(10)
C2B N1B C3B 107.0(2)
C2B N1B C11B 107.0(2)
C3B N1B C11B 106.8(2)
C2B N1B Fe1B 111.95(18)
C3B N1B Fe1B 110.07(16)
C11B N1B Fe1B 113.63(16)
C2B C1B P1B 107.6(2)
C2B C1B H1B1 110.2
P1B C1B H1B1 110.2
C2B C1B H1B2 110.2
P1B C1B H1B2 110.2
H1B1 C1B H1B2 108.5
C4B P2B C12B 104.25(13)
C4B P2B C15B 104.35(13)
C12B P2B C15B 101.60(14)
C4B P2B Fe1B 104.28(9)
C12B P2B Fe1B 122.40(9)
C15B P2B Fe1B 117.95(11)
C19B O2B Fe1B 127.30(16)
N1B C2B C1B 110.7(2)
N1B C2B H2B1 109.5
C1B C2B H2B1 109.5
N1B C2B H2B2 109.5
C1B C2B H2B2 109.5
H2B1 C2B H2B2 108.1
N1B C3B C4B 111.6(2)
N1B C3B H3B1 109.3
C4B C3B H3B1 109.3
N1B C3B H3B2 109.3
C4B C3B H3B2 109.3
H3B1 C3B H3B2 108.0
C3B C4B P2B 107.88(19)
C3B C4B H4B1 110.1
P2B C4B H4B1 110.1
C3B C4B H4B2 110.1
P2B C4B H4B2 110.1
H4B1 C4B H4B2 108.4
C7B C5B C6B 109.9(4)
C7B C5B P1B 111.3(3)
C6B C5B P1B 112.8(3)
C7B C5B H5B 107.5
C6B C5B H5B 107.5
P1B C5B H5B 107.5
C5B C6B H6B1 109.5
C5B C6B H6B2 109.5
H6B1 C6B H6B2 109.5
C5B C6B H6B3 109.5
H6B1 C6B H6B3 109.5
H6B2 C6B H6B3 109.5
C5B C7B H7B1 109.5
C5B C7B H7B2 109.5
H7B1 C7B H7B2 109.5
C5B C7B H7B3 109.5
H7B1 C7B H7B3 109.5
H7B2 C7B H7B3 109.5
C10B C8B C9B 110.6(3)
C10B C8B P1B 112.5(3)
C9B C8B P1B 114.8(2)
C10B C8B H8B 106.1
C9B C8B H8B 106.1
P1B C8B H8B 106.1
C8B C9B H9B1 109.5
C8B C9B H9B2 109.5
H9B1 C9B H9B2 109.5
C8B C9B H9B3 109.5
H9B1 C9B H9B3 109.5
H9B2 C9B H9B3 109.5
C8B C10B H10D 109.5
C8B C10B H10E 109.5
H10D C10B H10E 109.5
C8B C10B H10F 109.5
H10D C10B H10F 109.5
H10E C10B H10F 109.5
N1B C11B H11D 109.5
N1B C11B H11E 109.5
H11D C11B H11E 109.5
N1B C11B H11F 109.5
H11D C11B H11F 109.5
H11E C11B H11F 109.5
C13B C12B C14B 109.5(2)
C13B C12B P2B 113.48(19)
C14B C12B P2B 109.9(2)
C13B C12B H12B 107.9
C14B C12B H12B 107.9
P2B C12B H12B 107.9
C12B C13B H13D 109.5
C12B C13B H13E 109.5
H13D C13B H13E 109.5
C12B C13B H13F 109.5
H13D C13B H13F 109.5
H13E C13B H13F 109.5
C12B C14B H14D 109.5
C12B C14B H14E 109.5
H14D C14B H14E 109.5
C12B C14B H14F 109.5
H14D C14B H14F 109.5
H14E C14B H14F 109.5
C16B C15B C17B 109.8(3)
C16B C15B P2B 112.1(2)
C17B C15B P2B 114.2(2)
C16B C15B H15B 106.8
C17B C15B H15B 106.8
P2B C15B H15B 106.8
C15B C16B H16D 109.5
C15B C16B H16E 109.5
H16D C16B H16E 109.5
C15B C16B H16F 109.5
H16D C16B H16F 109.5
H16E C16B H16F 109.5
C15B C17B H17D 109.5
C15B C17B H17E 109.5
H17D C17B H17E 109.5
C15B C17B H17F 109.5
H17D C17B H17F 109.5
H17E C17B H17F 109.5
O1B C18B Fe1B 174.5(2)
O3B C19B O2B 127.3(2)
O3B C19B N2C 112.7(8)
O2B C19B N2C 119.8(8)
O3B C19B N2B 121.8(5)
O2B C19B N2B 110.8(5)
C19B N2B C23B 120.4(8)
C19B N2B C20B 125.4(8)
C23B N2B C20B 113.8(7)
N2B C20B C21B 101.9(6)
N2B C20B H20C 111.4
C21B C20B H20C 111.4
N2B C20B H20D 111.4
C21B C20B H20D 111.4
H20C C20B H20D 109.3
C22B C21B C20B 102.6(4)
C22B C21B H21C 111.3
C20B C21B H21C 111.3
C22B C21B H21D 111.3
C20B C21B H21D 111.3
H21C C21B H21D 109.2
C21B C22B C23B 103.3(7)
C21B C22B H22C 111.1
C23B C22B H22C 111.1
C21B C22B H22D 111.1
C23B C22B H22D 111.1
H22C C22B H22D 109.1
N2B C23B C22B 102.0(7)
N2B C23B H23C 111.4
C22B C23B H23C 111.4
N2B C23B H23D 111.4
C22B C23B H23D 111.4
H23C C23B H23D 109.2
C19B N2C C20C 120.7(14)
C19B N2C C23C 125.5(14)
C20C N2C C23C 113.2(11)
N2C C20C C21C 102.6(10)
N2C C20C H20E 111.2
C21C C20C H20E 111.2
N2C C20C H20F 111.2
C21C C20C H20F 111.2
H20E C20C H20F 109.2
C22C C21C C20C 102.7(9)
C22C C21C H21E 111.2
C20C C21C H21E 111.2
C22C C21C H21F 111.2
C20C C21C H21F 111.2
H21E C21C H21F 109.1
C21C C22C C23C 103.3(11)
C21C C22C H22E 111.1
C23C C22C H22E 111.1
C21C C22C H22F 111.1
C23C C22C H22F 111.1
H22E C22C H22F 109.1
N2C C23C C22C 101.8(11)
N2C C23C H23E 111.4
C22C C23C H23E 111.4
N2C C23C H23F 111.4
C22C C23C H23F 111.4
H23E C23C H23F 109.3

loop_
_geom_bond_atom_site_label_1
_geom_bond_atom_site_label_2
_geom_bond_distance
Fe1A C18A 1.703(2)
Fe1A O2A 2.0149(18)
Fe1A N1A 2.145(2)
Fe1A P1A 2.2081(7)
Fe1A P2A 2.2130(7)
P1A C1A 1.854(3)
P1A C8A 1.857(3)
P1A C5A 1.859(3)
O1A C18A 1.167(3)
N1A C11A 1.492(3)
N1A C3A 1.496(3)
N1A C2A 1.499(3)
C1A C2A 1.524(4)
C1A H1A1 0.9900
C1A H1A2 0.9900
P2A C4A 1.843(3)
P2A C15A 1.858(3)
P2A C12A 1.873(3)
O2A C19A 1.293(3)
N2A C19A 1.401(4)
N2A C20A 1.473(4)
N2A C23A 1.474(4)
C2A H2A1 0.9900
C2A H2A2 0.9900
O3A C19A 1.204(3)
C3A C4A 1.525(4)
C3A H3A1 0.9900
C3A H3A2 0.9900
C4A H4A1 0.9900
C4A H4A2 0.9900
C5A C6A 1.525(4)
C5A C7A 1.526(4)
C5A H5A 1.0000
C6A H6A1 0.9800
C6A H6A2 0.9800
C6A H6A3 0.9800
C7A H7A1 0.9800
C7A H7A2 0.9800
C7A H7A3 0.9800
C8A C9A 1.525(4)
C8A C10A 1.530(4)
C8A H8A 1.0000
C9A H9A1 0.9800
C9A H9A2 0.9800
C9A H9A3 0.9800
C10A H10A 0.9800
C10A H10B 0.9800
C10A H10C 0.9800
C11A H11A 0.9800
C11A H11B 0.9800
C11A H11C 0.9800
C12A C13A 1.515(4)
C12A C14A 1.539(4)
C12A H12A 1.0000
C13A H13A 0.9800
C13A H13B 0.9800
C13A H13C 0.9800
C14A H14A 0.9800
C14A H14B 0.9800
C14A H14C 0.9800
C15A C16A 1.524(4)
C15A C17A 1.531(4)
C15A H15A 1.0000
C16A H16A 0.9800
C16A H16B 0.9800
C16A H16C 0.9800
C17A H17A 0.9800
C17A H17B 0.9800
C17A H17C 0.9800
C20A C21A 1.530(5)
C20A H20A 0.9900
C20A H20B 0.9900
C21A C22A 1.515(7)
C21A H21A 0.9900
C21A H21B 0.9900
C22A C23A 1.524(5)
C22A H22A 0.9900
C22A H22B 0.9900
C23A H23A 0.9900
C23A H23B 0.9900
Fe1B C18B 1.713(3)
Fe1B O2B 2.0292(18)
Fe1B N1B 2.147(2)
Fe1B P2B 2.2028(8)
Fe1B P1B 2.2067(8)
P1B C5B 1.842(3)
P1B C8B 1.848(3)
P1B C1B 1.850(3)
O1B C18B 1.169(3)
N1B C2B 1.490(4)
N1B C3B 1.491(4)
N1B C11B 1.506(4)
C1B C2B 1.522(4)
C1B H1B1 0.9900
C1B H1B2 0.9900
P2B C4B 1.844(3)
P2B C12B 1.852(3)
P2B C15B 1.863(3)
O2B C19B 1.278(3)
C2B H2B1 0.9900
C2B H2B2 0.9900
O3B C19B 1.241(3)
C3B C4B 1.526(4)
C3B H3B1 0.9900
C3B H3B2 0.9900
C4B H4B1 0.9900
C4B H4B2 0.9900
C5B C7B 1.506(6)
C5B C6B 1.541(6)
C5B H5B 1.0000
C6B H6B1 0.9800
C6B H6B2 0.9800
C6B H6B3 0.9800
C7B H7B1 0.9800
C7B H7B2 0.9800
C7B H7B3 0.9800
C8B C10B 1.514(5)
C8B C9B 1.539(4)
C8B H8B 1.0000
C9B H9B1 0.9800
C9B H9B2 0.9800
C9B H9B3 0.9800
C10B H10D 0.9800
C10B H10E 0.9800
C10B H10F 0.9800
C11B H11D 0.9800
C11B H11E 0.9800
C11B H11F 0.9800
C12B C13B 1.528(4)
C12B C14B 1.536(4)
C12B H12B 1.0000
C13B H13D 0.9800
C13B H13E 0.9800
C13B H13F 0.9800
C14B H14D 0.9800
C14B H14E 0.9800
C14B H14F 0.9800
C15B C16B 1.521(5)
C15B C17B 1.530(5)
C15B H15B 1.0000
C16B H16D 0.9800
C16B H16E 0.9800
C16B H16F 0.9800
C17B H17D 0.9800
C17B H17E 0.9800
C17B H17F 0.9800
C19B N2C 1.385(15)
C19B N2B 1.386(10)
N2B C23B 1.457(10)
N2B C20B 1.457(9)
C20B C21B 1.546(8)
C20B H20C 0.9900
C20B H20D 0.9900
C21B C22B 1.512(7)
C21B H21C 0.9900
C21B H21D 0.9900
C22B C23B 1.548(10)
C22B H22C 0.9900
C22B H22D 0.9900
C23B H23C 0.9900
C23B H23D 0.9900
N2C C20C 1.455(13)
N2C C23C 1.463(14)
C20C C21C 1.533(13)
C20C H20E 0.9900
C20C H20F 0.9900
C21C C22C 1.506(11)
C21C H21E 0.9900
C21C H21F 0.9900
C22C C23C 1.550(15)
C22C H22E 0.9900
C22C H22F 0.9900
C23C H23E 0.9900
C23C H23F 0.9900

loop_
_geom_torsion_atom_site_label_1
_geom_torsion_atom_site_label_2
_geom_torsion_atom_site_label_3
_geom_torsion_atom_site_label_4
_geom_torsion
C8A P1A C1A C2A 150.3(2)
C5A P1A C1A C2A -104.2(2)
Fe1A P1A C1A C2A 19.3(2)
C11A N1A C2A C1A -73.3(3)
C3A N1A C2A C1A 172.1(2)
Fe1A N1A C2A C1A 51.8(2)
P1A C1A C2A N1A -45.6(3)
C11A N1A C3A C4A 77.9(3)
C2A N1A C3A C4A -167.5(2)
Fe1A N1A C3A C4A -47.7(3)
N1A C3A C4A P2A 51.7(3)
C15A P2A C4A C3A -162.14(19)
C12A P2A C4A C3A 88.6(2)
Fe1A P2A C4A C3A -31.4(2)
C1A P1A C5A C6A -65.8(2)
C8A P1A C5A C6A 42.4(2)
Fe1A P1A C5A C6A 178.70(18)
C1A P1A C5A C7A 60.4(2)
C8A P1A C5A C7A 168.6(2)
Fe1A P1A C5A C7A -55.1(2)
C1A P1A C8A C9A -62.3(2)
C5A P1A C8A C9A -171.4(2)
Fe1A P1A C8A C9A 56.4(3)
C1A P1A C8A C10A 173.8(2)
C5A P1A C8A C10A 64.6(2)
Fe1A P1A C8A C10A -67.5(2)
C4A P2A C12A C13A -154.7(2)
C15A P2A C12A C13A 96.8(2)
Fe1A P2A C12A C13A -45.3(2)
C4A P2A C12A C14A 77.4(2)
C15A P2A C12A C14A -31.1(3)
Fe1A P2A C12A C14A -173.1(2)
C4A P2A C15A C16A 55.9(2)
C12A P2A C15A C16A 160.48(19)
Fe1A P2A C15A C16A -61.1(2)
C4A P2A C15A C17A -179.9(2)
C12A P2A C15A C17A -75.3(2)
Fe1A P2A C15A C17A 63.1(2)
Fe1A O2A C19A O3A 2.8(4)
Fe1A O2A C19A N2A -177.78(16)
C20A N2A C19A O3A -20.5(4)
C23A N2A C19A O3A -173.8(3)
C20A N2A C19A O2A 160.1(2)
C23A N2A C19A O2A 6.7(4)
C19A N2A C20A C21A -140.2(3)
C23A N2A C20A C21A 15.9(4)
N2A C20A C21A C22A -33.9(4)
C20A C21A C22A C23A 39.9(4)
C19A N2A C23A C22A 163.8(3)
C20A N2A C23A C22A 8.5(4)
C21A C22A C23A N2A -29.7(4)
C5B P1B C1B C2B 96.9(3)
C8B P1B C1B C2B -153.7(2)
Fe1B P1B C1B C2B -29.3(2)
C3B N1B C2B C1B -168.1(3)
C11B N1B C2B C1B 77.7(3)
Fe1B N1B C2B C1B -47.4(3)
P1B C1B C2B N1B 49.7(3)
C2B N1B C3B C4B 172.9(2)
C11B N1B C3B C4B -72.7(3)
Fe1B N1B C3B C4B 51.0(3)
N1B C3B C4B P2B -46.5(3)
C12B P2B C4B C3B 150.35(19)
C15B P2B C4B C3B -103.4(2)
Fe1B P2B C4B C3B 20.9(2)
C8B P1B C5B C7B 83.2(4)
C1B P1B C5B C7B -170.5(4)
Fe1B P1B C5B C7B -55.8(4)
C8B P1B C5B C6B -152.8(3)
C1B P1B C5B C6B -46.5(3)
Fe1B P1B C5B C6B 68.3(3)
C5B P1B C8B C10B -76.6(3)
C1B P1B C8B C10B 175.3(3)
Fe1B P1B C8B C10B 62.7(3)
C5B P1B C8B C9B 51.0(3)
C1B P1B C8B C9B -57.2(3)
Fe1B P1B C8B C9B -169.7(2)
C4B P2B C12B C13B -64.1(2)
C15B P2B C12B C13B -172.4(2)
Fe1B P2B C12B C13B 53.4(2)
C4B P2B C12B C14B 172.86(19)
C15B P2B C12B C14B 64.6(2)
Fe1B P2B C12B C14B -69.6(2)
C4B P2B C15B C16B 57.7(3)
C12B P2B C15B C16B 165.9(2)
Fe1B P2B C15B C16B -57.4(2)
C4B P2B C15B C17B -67.9(3)
C12B P2B C15B C17B 40.3(3)
Fe1B P2B C15B C17B 177.02(19)
Fe1B O2B C19B O3B -7.8(4)
Fe1B O2B C19B N2C 165.3(14)
Fe1B O2B C19B N2B 176.5(8)
O3B C19B N2B C23B 14(2)
O2B C19B N2B C23B -169.9(15)
O3B C19B N2B C20B -173.5(11)
O2B C19B N2B C20B 2.4(18)
C19B N2B C20B C21B 171.8(13)
C23B N2B C20B C21B -15.4(18)
N2B C20B C21B C22B 34.2(10)
C20B C21B C22B C23B -40.7(10)
C19B N2B C23B C22B 163.8(13)
C20B N2B C23B C22B -9(2)
C21B C22B C23B N2B 30.9(16)
O3B C19B N2C C20C 179.6(19)
O2B C19B N2C C20C 6(3)
O3B C19B N2C C23C -10(3)
O2B C19B N2C C23C 176(3)
C19B N2C C20C C21C -174(2)
C23C N2C C20C C21C 14(3)
N2C C20C C21C C22C -33.9(19)
C20C C21C C22C C23C 40.9(17)
C19B N2C C23C C22C -160(2)
C20C N2C C23C C22C 11(3)
C21C C22C C23C N2C -32(3)
